data_2225178
loop_
_publ_author_name
'Du, Jie'
'Peng, Jun-Mei'
'Li, Ling'
'Cai, Shi-Hong'
'Hu, Ai-Xi'

_publ_section_title
;
 2-Amino-4-<i>tert</i>-butyl-5-(2,4-dichlorobenzyl)thiazol-3-ium
 bromide
;
_journal_issue 3
_journal_name_full 'Acta Crystallographica Section E'
_journal_page_first o568
_journal_paper_doi 10.1107/S1600536810004472
_journal_volume 66
_journal_year 2010
_chemical_formula_iupac 'C14 H17 Cl2 N2 S +, Br -'
_chemical_formula_moiety 'C14 H17 Cl2 N2 S +, Br -'
_chemical_formula_sum 'C14 H17 Br Cl2 N2 S'
_chemical_formula_weight 396.17
_chemical_melting_point 508
_chemical_name_systematic
;
2-Amino-4-<i>tert</i>-butyl-5-(2,4-dichlorobenzyl)thiazol-3-ium bromide
;
_space_group_IT_number 2
_symmetry_cell_setting triclinic
_symmetry_space_group_name_Hall '-P 1'
_symmetry_space_group_name_H-M 'P -1'
_atom_sites_solution_hydrogens geom
_atom_sites_solution_primary direct
_atom_sites_solution_secondary difmap
_audit_creation_method SHELXL-97
_cell_angle_alpha 103.9600(10)
_cell_angle_beta 91.1020(10)
_cell_angle_gamma 116.6480(10)
_cell_formula_units_Z 2
_cell_length_a 8.7797(5)
_cell_length_b 9.3898(5)
_cell_length_c 11.8430(7)
_cell_measurement_reflns_used 3934
_cell_measurement_temperature 173(2)
_cell_measurement_theta_max 27.04
_cell_measurement_theta_min 2.53
_cell_volume 837.66(8)
_computing_cell_refinement 'SAINT-Plus (Bruker, 2003)'
_computing_data_collection 'SMART (Bruker, 2001)'
_computing_data_reduction 'SAINT-Plus (Bruker, 2003)'
_computing_molecular_graphics 'SHELXTL (Sheldrick, 2008)'
_computing_publication_material 'SHELXTL (Sheldrick, 2008)'
_computing_structure_refinement 'SHELXTL (Sheldrick, 2008)'
_computing_structure_solution 'SHELXTL (Sheldrick, 2008)'
_diffrn_ambient_temperature 173(2)
_diffrn_measured_fraction_theta_full 0.986
_diffrn_measured_fraction_theta_max 0.986
_diffrn_measurement_device_type 'Bruker SMART 1000 CCD diffractometer'
_diffrn_measurement_method '\w scans'
_diffrn_radiation_monochromator graphite
_diffrn_radiation_source 'fine-focus sealed tube'
_diffrn_radiation_type MoK\a
_diffrn_radiation_wavelength 0.71073
_diffrn_reflns_av_R_equivalents 0.0207
_diffrn_reflns_av_sigmaI/netI 0.0300
_diffrn_reflns_limit_h_max 10
_diffrn_reflns_limit_h_min -10
_diffrn_reflns_limit_k_max 11
_diffrn_reflns_limit_k_min -11
_diffrn_reflns_limit_l_max 14
_diffrn_reflns_limit_l_min -14
_diffrn_reflns_number 6572
_diffrn_reflns_theta_full 26.00
_diffrn_reflns_theta_max 26.00
_diffrn_reflns_theta_min 1.79
_diffrn_standards_number 0
_exptl_absorpt_coefficient_mu 2.889
_exptl_absorpt_correction_T_max 0.5690
_exptl_absorpt_correction_T_min 0.3697
_exptl_absorpt_correction_type multi-scan
_exptl_absorpt_process_details '(SADABS; Sheldrick, 2004)'
_exptl_crystal_colour colorless
_exptl_crystal_density_diffrn 1.571
_exptl_crystal_density_method 'not measured'
_exptl_crystal_description block
_exptl_crystal_F_000 400
_exptl_crystal_size_max 0.43
_exptl_crystal_size_mid 0.31
_exptl_crystal_size_min 0.22
_refine_diff_density_max 0.372
_refine_diff_density_min -0.329
_refine_ls_extinction_method none
_refine_ls_goodness_of_fit_ref 1.082
_refine_ls_hydrogen_treatment constr
_refine_ls_matrix_type full
_refine_ls_number_parameters 187
_refine_ls_number_reflns 3255
_refine_ls_number_restraints 0
_refine_ls_restrained_S_all 1.082
_refine_ls_R_factor_all 0.0386
_refine_ls_R_factor_gt 0.0290
_refine_ls_shift/su_max 0.000
_refine_ls_shift/su_mean 0.000
_refine_ls_structure_factor_coef Fsqd
_refine_ls_weighting_details 'calc w=1/[\s^2^(Fo^2^)+(0.0512P)^2^+0.7230P] where P=(Fo^2^+2Fc^2^)/3'
_refine_ls_weighting_scheme calc
_refine_ls_wR_factor_gt 0.0884
_refine_ls_wR_factor_ref 0.0990
_reflns_number_gt 2726
_reflns_number_total 3255
_reflns_threshold_expression I>2\s(I)
_cod_data_source_file bt5190.cif
_cod_data_source_block I
_cod_depositor_comments
;
The following automatic conversions were performed:
'_symmetry_cell_setting' value 'Triclinic' changed to 'triclinic'
according to '/home/saulius/struct/CIF-dictionaries/cif_core.dic'
dictionary named 'cif_core.dic' version 2.4.1 from 2010-06-29.

Automatic conversion script
Id: cif_fix_enum 1527 2010-12-29 10:47:43Z saulius 

The following automatic conversions were performed:

'_symmetry_cell_setting' value 'Triclinic' changed to 'triclinic'
according to /home/saulius/struct/CIF-dictionaries/cif_core.dic
dictionary named 'cif_core.dic' version 2.4.1 from 2010-06-29.

Automatic conversion script
Id: cif_fix_values 1715 2011-07-08 13:25:40Z adriana 
;
_cod_database_code 2225178
_cod_database_fobs_code 2225178

loop_
_symmetry_equiv_pos_as_xyz
'x, y, z'
'-x, -y, -z'

loop_
_atom_site_type_symbol
_atom_site_label
_atom_site_fract_x
_atom_site_fract_y
_atom_site_fract_z
_atom_site_U_iso_or_equiv
_atom_site_adp_type
_atom_site_calc_flag
_atom_site_refinement_flags
_atom_site_occupancy
_atom_site_disorder_assembly
_atom_site_disorder_group
Br Br1 0.5000 0.0000 0.5000 0.05632(19) Uani d S 1 . .
Br Br2 0.0000 0.5000 0.0000 0.03684(15) Uani d S 1 . .
Cl Cl1 0.23215(12) 0.02866(10) 0.20559(7) 0.0408(2) Uani d . 1 . .
Cl Cl2 0.08968(10) -0.20337(10) -0.26428(7) 0.0404(2) Uani d . 1 . .
S S1 0.32616(9) 0.42272(8) 0.15292(6) 0.02508(17) Uani d . 1 . .
C C1 0.3491(3) 0.5970(3) 0.2559(2) 0.0225(6) Uani d . 1 . .
C C2 0.5883(3) 0.5746(3) 0.3167(2) 0.0211(5) Uani d . 1 . .
C C3 0.5156(3) 0.4406(3) 0.2230(2) 0.0219(5) Uani d . 1 . .
C C4 0.7575(4) 0.6530(3) 0.3986(2) 0.0265(6) Uani d . 1 . .
C C5 0.8920(5) 0.7846(6) 0.3502(4) 0.0696(14) Uani d . 1 . .
H H5A 0.9056 0.7324 0.2715 0.084 Uiso calc R 1 . .
H H5B 1.0023 0.8389 0.4023 0.084 Uiso calc R 1 . .
H H5C 0.8548 0.8674 0.3456 0.084 Uiso calc R 1 . .
C C6 0.7388(5) 0.7336(6) 0.5218(3) 0.0563(11) Uani d . 1 . .
H H6A 0.7059 0.8197 0.5190 0.084 Uiso calc R 1 . .
H H6B 0.8487 0.7836 0.5736 0.084 Uiso calc R 1 . .
H H6C 0.6497 0.6492 0.5521 0.084 Uiso calc R 1 . .
C C7 0.8196(5) 0.5284(5) 0.4073(4) 0.0635(13) Uani d . 1 . .
H H7A 0.7297 0.4374 0.4318 0.095 Uiso calc R 1 . .
H H7B 0.9241 0.5832 0.4654 0.095 Uiso calc R 1 . .
H H7C 0.8451 0.4841 0.3304 0.095 Uiso calc R 1 . .
C C8 0.5707(4) 0.3106(3) 0.1692(3) 0.0276(6) Uani d . 1 . .
H H8A 0.5796 0.2565 0.2293 0.033 Uiso calc R 1 . .
H H8B 0.6866 0.3664 0.1468 0.033 Uiso calc R 1 . .
C C9 0.4488(3) 0.1782(3) 0.0618(2) 0.0230(6) Uani d . 1 . .
C C10 0.2912(4) 0.0491(3) 0.0691(2) 0.0245(6) Uani d . 1 . .
C C11 0.1777(4) -0.0692(3) -0.0297(3) 0.0272(6) Uani d . 1 . .
H H11 0.0703 -0.1556 -0.0229 0.033 Uiso calc R 1 . .
C C12 0.2274(4) -0.0561(3) -0.1384(2) 0.0255(6) Uani d . 1 . .
C C13 0.3842(4) 0.0667(4) -0.1501(3) 0.0266(6) Uani d . 1 . .
H H13 0.4170 0.0712 -0.2257 0.032 Uiso calc R 1 . .
C C14 0.4927(4) 0.1830(3) -0.0495(3) 0.0271(6) Uani d . 1 . .
H H14 0.6003 0.2686 -0.0570 0.033 Uiso calc R 1 . .
N N1 0.4907(3) 0.6601(3) 0.33357(19) 0.0215(5) Uani d . 1 . .
H H1 0.5211 0.7503 0.3920 0.026 Uiso calc . 1 . .
N N2 0.2419(3) 0.6618(3) 0.2595(2) 0.0304(6) Uani d . 1 . .
H H2A 0.2626 0.7518 0.3155 0.037 Uiso calc R 1 . .
H H2B 0.1501 0.6148 0.2058 0.037 Uiso calc R 1 . .

loop_
_atom_site_aniso_label
_atom_site_aniso_U_11
_atom_site_aniso_U_22
_atom_site_aniso_U_33
_atom_site_aniso_U_12
_atom_site_aniso_U_13
_atom_site_aniso_U_23
Br1 0.0824(4) 0.0488(3) 0.0407(3) 0.0505(3) -0.0187(3) -0.0205(2)
Br2 0.0325(2) 0.0267(2) 0.0393(3) 0.00678(19) -0.01243(18) 0.00437(18)
Cl1 0.0576(5) 0.0352(4) 0.0299(4) 0.0215(4) 0.0178(4) 0.0092(3)
Cl2 0.0381(4) 0.0391(4) 0.0337(4) 0.0203(4) -0.0137(3) -0.0106(3)
S1 0.0235(3) 0.0200(3) 0.0266(4) 0.0115(3) -0.0062(3) -0.0042(3)
C1 0.0233(13) 0.0222(13) 0.0209(13) 0.0118(11) 0.0017(10) 0.0022(11)
C2 0.0217(13) 0.0184(13) 0.0209(13) 0.0094(11) 0.0019(10) 0.0018(10)
C3 0.0195(13) 0.0192(13) 0.0236(13) 0.0087(11) 0.0002(10) 0.0009(11)
C4 0.0242(14) 0.0234(14) 0.0251(14) 0.0111(12) -0.0050(11) -0.0043(11)
C5 0.0270(19) 0.079(3) 0.074(3) -0.003(2) -0.0070(19) 0.030(3)
C6 0.051(2) 0.077(3) 0.0328(18) 0.040(2) -0.0144(16) -0.0150(18)
C7 0.057(3) 0.049(2) 0.074(3) 0.035(2) -0.035(2) -0.017(2)
C8 0.0285(15) 0.0226(14) 0.0292(15) 0.0157(12) -0.0023(12) -0.0041(12)
C9 0.0257(14) 0.0197(13) 0.0266(14) 0.0162(12) -0.0010(11) 0.0006(11)
C10 0.0295(15) 0.0241(14) 0.0229(13) 0.0172(12) 0.0055(11) 0.0020(11)
C11 0.0248(14) 0.0201(13) 0.0349(16) 0.0114(12) 0.0033(12) 0.0029(12)
C12 0.0278(14) 0.0213(14) 0.0262(14) 0.0158(12) -0.0055(11) -0.0035(11)
C13 0.0348(16) 0.0282(15) 0.0239(14) 0.0201(13) 0.0045(12) 0.0080(12)
C14 0.0259(15) 0.0211(14) 0.0327(15) 0.0112(12) 0.0056(12) 0.0043(12)
N1 0.0241(11) 0.0183(11) 0.0201(11) 0.0115(10) -0.0016(9) -0.0011(9)
N2 0.0290(13) 0.0294(13) 0.0322(13) 0.0193(11) -0.0043(10) -0.0034(11)

loop_
_atom_type_symbol
_atom_type_description
_atom_type_scat_dispersion_real
_atom_type_scat_dispersion_imag
_atom_type_scat_source
C C 0.0033 0.0016 'International Tables Vol C Tables 4.2.6.8 and 6.1.1.4'
Br Br -0.2901 2.4595 'International Tables Vol C Tables 4.2.6.8 and 6.1.1.4'
Cl Cl 0.1484 0.1585 'International Tables Vol C Tables 4.2.6.8 and 6.1.1.4'
N N 0.0061 0.0033 'International Tables Vol C Tables 4.2.6.8 and 6.1.1.4'
S S 0.1246 0.1234 'International Tables Vol C Tables 4.2.6.8 and 6.1.1.4'
H H 0.0000 0.0000 'International Tables Vol C Tables 4.2.6.8 and 6.1.1.4'

loop_
_geom_angle_atom_site_label_1
_geom_angle_atom_site_label_2
_geom_angle_atom_site_label_3
_geom_angle_site_symmetry_1
_geom_angle_site_symmetry_3
_geom_angle
_geom_angle_publ_flag
C1 S1 C3 . . 90.62(13) ?
N2 C1 N1 . . 123.9(2) ?
N2 C1 S1 . . 125.4(2) ?
N1 C1 S1 . . 110.71(19) ?
C3 C2 N1 . . 111.2(2) ?
C3 C2 C4 . . 132.1(2) ?
N1 C2 C4 . . 116.6(2) ?
C2 C3 C8 . . 131.2(3) ?
C2 C3 S1 . . 111.4(2) ?
C8 C3 S1 . . 117.33(19) ?
C7 C4 C2 . . 112.7(2) ?
C7 C4 C5 . . 108.5(3) ?
C2 C4 C5 . . 107.7(3) ?
C7 C4 C6 . . 108.1(3) ?
C2 C4 C6 . . 110.3(2) ?
C5 C4 C6 . . 109.5(3) ?
C4 C5 H5A . . 109.5 ?
C4 C5 H5B . . 109.5 ?
H5A C5 H5B . . 109.5 ?
C4 C5 H5C . . 109.5 ?
H5A C5 H5C . . 109.5 ?
H5B C5 H5C . . 109.5 ?
C4 C6 H6A . . 109.5 ?
C4 C6 H6B . . 109.5 ?
H6A C6 H6B . . 109.5 ?
C4 C6 H6C . . 109.5 ?
H6A C6 H6C . . 109.5 ?
H6B C6 H6C . . 109.5 ?
C4 C7 H7A . . 109.5 ?
C4 C7 H7B . . 109.5 ?
H7A C7 H7B . . 109.5 ?
C4 C7 H7C . . 109.5 ?
H7A C7 H7C . . 109.5 ?
H7B C7 H7C . . 109.5 ?
C3 C8 C9 . . 113.8(2) ?
C3 C8 H8A . . 108.8 ?
C9 C8 H8A . . 108.8 ?
C3 C8 H8B . . 108.8 ?
C9 C8 H8B . . 108.8 ?
H8A C8 H8B . . 107.7 ?
C14 C9 C10 . . 117.3(2) ?
C14 C9 C8 . . 119.8(3) ?
C10 C9 C8 . . 122.9(3) ?
C11 C10 C9 . . 122.7(3) ?
C11 C10 Cl1 . . 117.3(2) ?
C9 C10 Cl1 . . 120.0(2) ?
C12 C11 C10 . . 117.3(3) ?
C12 C11 H11 . . 121.3 ?
C10 C11 H11 . . 121.3 ?
C13 C12 C11 . . 122.2(3) ?
C13 C12 Cl2 . . 119.1(2) ?
C11 C12 Cl2 . . 118.7(2) ?
C12 C13 C14 . . 118.6(3) ?
C12 C13 H13 . . 120.7 ?
C14 C13 H13 . . 120.7 ?
C13 C14 C9 . . 121.9(3) ?
C13 C14 H14 . . 119.1 ?
C9 C14 H14 . . 119.1 ?
C1 N1 C2 . . 116.1(2) ?
C1 N1 H1 . . 122.0 ?
C2 N1 H1 . . 122.0 ?
C1 N2 H2A . . 120.0 ?
C1 N2 H2B . . 120.0 ?
H2A N2 H2B . . 120.0 ?

loop_
_geom_bond_atom_site_label_1
_geom_bond_atom_site_label_2
_geom_bond_site_symmetry_2
_geom_bond_distance
_geom_bond_publ_flag
Cl1 C10 . 1.736(3) ?
Cl2 C12 . 1.742(3) ?
S1 C1 . 1.714(3) ?
S1 C3 . 1.764(3) ?
C1 N2 . 1.328(4) ?
C1 N1 . 1.332(3) ?
C2 C3 . 1.342(4) ?
C2 N1 . 1.402(3) ?
C2 C4 . 1.519(4) ?
C3 C8 . 1.515(4) ?
C4 C7 . 1.519(5) ?
C4 C5 . 1.519(5) ?
C4 C6 . 1.522(4) ?
C5 H5A . 0.9800 ?
C5 H5B . 0.9800 ?
C5 H5C . 0.9800 ?
C6 H6A . 0.9800 ?
C6 H6B . 0.9800 ?
C6 H6C . 0.9800 ?
C7 H7A . 0.9800 ?
C7 H7B . 0.9800 ?
C7 H7C . 0.9800 ?
C8 C9 . 1.516(4) ?
C8 H8A . 0.9900 ?
C8 H8B . 0.9900 ?
C9 C14 . 1.386(4) ?
C9 C10 . 1.394(4) ?
C10 C11 . 1.389(4) ?
C11 C12 . 1.383(4) ?
C11 H11 . 0.9500 ?
C12 C13 . 1.380(4) ?
C13 C14 . 1.384(4) ?
C13 H13 . 0.9500 ?
C14 H14 . 0.9500 ?
N1 H1 . 0.8800 ?
N2 H2A . 0.8800 ?
N2 H2B . 0.8800 ?

loop_
_geom_hbond_atom_site_label_D
_geom_hbond_atom_site_label_H
_geom_hbond_atom_site_label_A
_geom_hbond_site_symmetry_A
_geom_hbond_distance_DH
_geom_hbond_distance_HA
_geom_hbond_distance_DA
_geom_hbond_angle_DHA
N2 H2B Br2 . 0.88 2.48 3.296(2) 153.6
N1 H1 Br1 1_565 0.88 2.47 3.286(2) 153.7

loop_
_geom_torsion_atom_site_label_1
_geom_torsion_atom_site_label_2
_geom_torsion_atom_site_label_3
_geom_torsion_atom_site_label_4
_geom_torsion_site_symmetry_1
_geom_torsion_site_symmetry_2
_geom_torsion_site_symmetry_3
_geom_torsion_site_symmetry_4
_geom_torsion
_geom_torsion_publ_flag
C3 S1 C1 N2 . . . . -179.0(3) ?
C3 S1 C1 N1 . . . . 0.8(2) ?
N1 C2 C3 C8 . . . . 179.8(3) ?
C4 C2 C3 C8 . . . . 4.9(5) ?
N1 C2 C3 S1 . . . . 1.3(3) ?
C4 C2 C3 S1 . . . . -173.7(2) ?
C1 S1 C3 C2 . . . . -1.2(2) ?
C1 S1 C3 C8 . . . . 180.0(2) ?
C3 C2 C4 C7 . . . . -27.2(5) ?
N1 C2 C4 C7 . . . . 158.0(3) ?
C3 C2 C4 C5 . . . . 92.4(4) ?
N1 C2 C4 C5 . . . . -82.3(3) ?
C3 C2 C4 C6 . . . . -148.1(3) ?
N1 C2 C4 C6 . . . . 37.1(4) ?
C2 C3 C8 C9 . . . . 180.0(3) ?
S1 C3 C8 C9 . . . . -1.5(3) ?
C3 C8 C9 C14 . . . . 103.4(3) ?
C3 C8 C9 C10 . . . . -76.5(3) ?
C14 C9 C10 C11 . . . . -1.8(4) ?
C8 C9 C10 C11 . . . . 178.1(2) ?
C14 C9 C10 Cl1 . . . . 176.7(2) ?
C8 C9 C10 Cl1 . . . . -3.4(4) ?
C9 C10 C11 C12 . . . . 0.7(4) ?
Cl1 C10 C11 C12 . . . . -177.9(2) ?
C10 C11 C12 C13 . . . . 1.2(4) ?
C10 C11 C12 Cl2 . . . . 179.3(2) ?
C11 C12 C13 C14 . . . . -1.9(4) ?
Cl2 C12 C13 C14 . . . . -179.9(2) ?
C12 C13 C14 C9 . . . . 0.7(4) ?
C10 C9 C14 C13 . . . . 1.1(4) ?
C8 C9 C14 C13 . . . . -178.8(3) ?
N2 C1 N1 C2 . . . . 179.6(3) ?
S1 C1 N1 C2 . . . . -0.3(3) ?
C3 C2 N1 C1 . . . . -0.6(3) ?
C4 C2 N1 C1 . . . . 175.2(2) ?

loop_
_cod_related_entry_id
_cod_related_entry_database
_cod_related_entry_code
1 ChemSpider 30656011
